data_4003336
loop_
_publ_author_name
'Fang, Wei-Hui'
'Wang, Jian-Fang'
'Zhang, Lei'
'Zhang, Jian'

_publ_section_title
;
 Titanium--Oxo Cluster Based Precise Assembly for Multidimensional
 Materials
;
_journal_issue 7
_journal_name_full 'Chemistry of Materials'
_journal_page_first 2681
_journal_paper_doi 10.1021/acs.chemmater.7b00324
_journal_volume 29
_journal_year 2017
_chemical_formula_sum 'C54 H88 Cl2 Cu N2 O24 P2 Ti6'
_chemical_formula_weight 1633.04
_space_group_IT_number 2
_space_group_name_Hall '-P 1'
_space_group_name_H-M_alt 'P -1'
_symmetry_cell_setting triclinic
_symmetry_space_group_name_H-M 'P -1'
_atom_sites_solution_hydrogens geom
_atom_sites_solution_primary direct
_atom_sites_solution_secondary difmap
_audit_creation_method SHELXL-97
_cell_angle_alpha 96.651(6)
_cell_angle_beta 94.063(9)
_cell_angle_gamma 110.713(7)
_cell_formula_units_Z 2
_cell_length_a 12.751(10)
_cell_length_b 14.762(12)
_cell_length_c 21.641(16)
_cell_measurement_reflns_used 8398
_cell_measurement_temperature 293(2)
_cell_measurement_theta_max 27.7200
_cell_measurement_theta_min 2.5945
_cell_volume 3757(5)
_computing_structure_refinement 'SHELXL-97 (Sheldrick, 1997)'
_computing_structure_solution 'SHELXS-97 (Sheldrick, 1990)'
_diffrn_ambient_temperature 293(2)
_diffrn_measured_fraction_theta_full 0.977
_diffrn_measured_fraction_theta_max 0.977
_diffrn_measurement_device_type mercury
_diffrn_measurement_method CCD_Profile_fitting
_diffrn_radiation_monochromator graphite
_diffrn_radiation_source 'fine-focus sealed tube'
_diffrn_radiation_type MoK\a
_diffrn_radiation_wavelength 0.71073
_diffrn_reflns_av_R_equivalents 0.0694
_diffrn_reflns_av_sigmaI/netI 0.1150
_diffrn_reflns_limit_h_max 16
_diffrn_reflns_limit_h_min -16
_diffrn_reflns_limit_k_max 19
_diffrn_reflns_limit_k_min -19
_diffrn_reflns_limit_l_max 28
_diffrn_reflns_limit_l_min -28
_diffrn_reflns_number 45379
_diffrn_reflns_theta_full 27.68
_diffrn_reflns_theta_max 27.68
_diffrn_reflns_theta_min 2.59
_exptl_absorpt_coefficient_mu 1.065
_exptl_absorpt_correction_T_max 0.808
_exptl_absorpt_correction_T_min 0.660
_exptl_absorpt_correction_type multi-scan
_exptl_crystal_colour Blue
_exptl_crystal_density_diffrn 1.444
_exptl_crystal_density_method 'not measured'
_exptl_crystal_description Prism
_exptl_crystal_F_000 1678
_exptl_crystal_size_max 0.4000
_exptl_crystal_size_mid 0.4000
_exptl_crystal_size_min 0.2000
_refine_diff_density_max 1.630
_refine_diff_density_min -0.993
_refine_diff_density_rms 0.157
_refine_ls_extinction_coef 0.0010(7)
_refine_ls_extinction_expression Fc^*^=kFc[1+0.001xFc^2^\l^3^/sin(2\q)]^-1/4^
_refine_ls_extinction_method SHELXL
_refine_ls_goodness_of_fit_ref 1.328
_refine_ls_hydrogen_treatment mixed
_refine_ls_matrix_type full
_refine_ls_number_parameters 839
_refine_ls_number_reflns 17187
_refine_ls_number_restraints 1
_refine_ls_restrained_S_all 1.328
_refine_ls_R_factor_all 0.1617
_refine_ls_R_factor_gt 0.1201
_refine_ls_shift/su_max 0.002
_refine_ls_shift/su_mean 0.000
_refine_ls_structure_factor_coef Fsqd
_refine_ls_weighting_details 'calc w=1/[\s^2^(Fo^2^)+(0.1000P)^2^+0.0000P] where P=(Fo^2^+2Fc^2^)/3'
_refine_ls_weighting_scheme calc
_refine_ls_wR_factor_gt 0.2827
_refine_ls_wR_factor_ref 0.3004
_reflns_number_gt 8778
_reflns_number_total 17598
_reflns_threshold_expression >2sigma(I)
_cod_data_source_file cm7b00324_si_002.cif
_cod_data_source_block PTC-23
_cod_depositor_comments
;
The following automatic conversions were performed:

data item '_exptl_absorpt_correction_type' value 'Multi-scan' was
changed to 'multi-scan' in accordance with the
/home/saulius/struct/COD-crude-data/automatic-downloads/DataCite-retrospective/ACS/depositions/lib/dictionaries/cif_core.dic
dictionary named 'cif_core.dic' version 2.4.2 last updated on
2011-04-26.

Automatic conversion script
Id: cif_fix_values 6909 2019-04-08 15:41:33Z antanas 
;
_cod_original_sg_symbol_H-M P-1
_cod_database_code 4003336

loop_
_symmetry_equiv_pos_as_xyz
'x, y, z'
'-x, -y, -z'

loop_
_atom_site_label
_atom_site_type_symbol
_atom_site_fract_x
_atom_site_fract_y
_atom_site_fract_z
_atom_site_U_iso_or_equiv
_atom_site_adp_type
_atom_site_occupancy
_atom_site_symmetry_multiplicity
_atom_site_calc_flag
_atom_site_refinement_flags
Ti1 Ti 0.52839(12) 1.03745(9) 0.88496(6) 0.0407(3) Uani 1 1 d .
Ti2 Ti 0.61185(12) 1.22502(9) 0.98616(6) 0.0402(3) Uani 1 1 d .
Ti3 Ti 0.38101(11) 1.08975(9) 1.01803(6) 0.0388(3) Uani 1 1 d .
Ti4 Ti -0.37152(12) 0.53947(10) 0.60835(6) 0.0422(3) Uani 1 1 d .
Ti5 Ti -0.26163(12) 0.66759(9) 0.50879(6) 0.0406(3) Uani 1 1 d .
Ti6 Ti -0.50543(12) 0.66478(9) 0.50484(6) 0.0405(3) Uani 1 1 d .
Cu1 Cu 0.05188(10) 1.12724(8) 0.73227(5) 0.0607(3) Uani 1 1 d .
P1 P 0.71172(17) 1.10853(14) 1.08224(10) 0.0427(5) Uani 1 1 d .
P2 P -0.62903(18) 0.52790(14) 0.60327(9) 0.0410(5) Uani 1 1 d .
Cl1 Cl -0.0382(3) 1.2292(2) 0.74743(19) 0.1008(11) Uani 1 1 d .
Cl2 Cl 0.1353(2) 1.0419(2) 0.67877(14) 0.0813(8) Uani 1 1 d .
O1 O 0.5099(5) 1.2622(4) 0.9214(2) 0.0467(13) Uani 1 1 d .
O2 O 0.4343(4) 1.1236(4) 0.8540(2) 0.0450(12) Uani 1 1 d .
O3 O 0.7226(4) 1.0260(4) 1.0377(2) 0.0463(13) Uani 1 1 d .
O4 O 0.6163(4) 1.0711(4) 1.1213(2) 0.0450(12) Uani 1 1 d .
O5 O 0.7025(5) 1.1894(4) 1.0474(3) 0.0491(13) Uani 1 1 d .
O6 O 0.4946(4) 1.0910(3) 0.9666(2) 0.0378(11) Uani 1 1 d .
O7 O 0.5020(4) 1.2253(3) 1.0446(2) 0.0445(12) Uani 1 1 d .
O8 O 0.7030(5) 1.3485(4) 1.0003(3) 0.0533(14) Uani 1 1 d .
O9 O 0.6595(4) 1.1654(3) 0.9126(2) 0.0424(12) Uani 1 1 d .
O10 O 0.5502(5) 1.0236(4) 0.8048(2) 0.0545(14) Uani 1 1 d .
O11 O -0.2249(5) 0.7756(4) 0.5893(3) 0.0506(14) Uani 1 1 d .
O12 O -0.3100(5) 0.6850(4) 0.6605(3) 0.0584(15) Uani 1 1 d .
O13 O -0.6052(4) 0.6132(4) 0.5671(2) 0.0457(12) Uani 1 1 d .
O14 O -0.5205(4) 0.5245(4) 0.6336(3) 0.0486(13) Uani 1 1 d .
O15 O -0.7015(5) 0.4323(4) 0.5641(2) 0.0498(13) Uani 1 1 d .
O16 O -0.5404(6) 0.7701(4) 0.5091(3) 0.0632(17) Uani 1 1 d .
O17 O -0.4063(4) 0.6088(3) 0.5421(2) 0.0392(11) Uani 1 1 d .
O18 O -0.1294(5) 0.7355(4) 0.4889(3) 0.0572(15) Uani 1 1 d .
O19 O -0.2273(4) 0.5852(4) 0.5674(2) 0.0448(12) Uani 1 1 d .
O20 O -0.3173(5) 0.5086(4) 0.6776(3) 0.0587(15) Uani 1 1 d .
O21 O 0.2730(5) 1.1418(4) 1.0176(3) 0.0620(16) Uani 1 1 d .
O22 O 0.3908(4) 1.0345(4) 1.0856(2) 0.0438(12) Uani 1 1 d .
O23 O -0.5820(4) 0.5842(4) 0.4377(2) 0.0441(12) Uani 1 1 d .
O24 O -0.3568(4) 0.7298(4) 0.4720(3) 0.0466(13) Uani 1 1 d .
N1 N 0.2000(6) 1.2257(5) 0.7766(4) 0.0580(19) Uani 1 1 d .
N2 N -0.0905(6) 1.0118(5) 0.7306(4) 0.061(2) Uani 1 1 d .
C1 C 0.4433(7) 1.2086(6) 0.8761(4) 0.0463(18) Uani 1 1 d .
C2 C 0.3690(7) 1.2512(5) 0.8444(4) 0.0463(18) Uani 1 1 d .
C3 C 0.2752(7) 1.1925(6) 0.8041(4) 0.052(2) Uani 1 1 d .
H3 H 0.2625 1.1261 0.7952 0.062 Uiso 1 1 calc R
C4 C 0.2251(8) 1.3211(7) 0.7863(5) 0.076(3) Uani 1 1 d .
H4 H 0.1763 1.3463 0.7668 0.091 Uiso 1 1 calc R
C5 C 0.3182(10) 1.3841(7) 0.8230(7) 0.104(5) Uani 1 1 d .
H5 H 0.3328 1.4510 0.8278 0.125 Uiso 1 1 calc R
C6 C 0.3908(9) 1.3501(7) 0.8532(5) 0.081(3) Uani 1 1 d .
H6 H 0.4541 1.3932 0.8793 0.097 Uiso 1 1 calc R
C7 C 0.8402(7) 1.1627(6) 1.1345(4) 0.0486(19) Uani 1 1 d .
C8 C 0.9271(7) 1.2458(7) 1.1224(5) 0.065(2) Uani 1 1 d .
H8 H 0.9189 1.2742 1.0871 0.078 Uiso 1 1 calc R
C9 C 1.0228(9) 1.2841(8) 1.1624(6) 0.079(3) Uani 1 1 d .
H9 H 1.0808 1.3389 1.1540 0.095 Uiso 1 1 calc R
C10 C 1.0372(9) 1.2456(9) 1.2141(6) 0.089(4) Uani 1 1 d .
H10 H 1.1042 1.2738 1.2412 0.107 Uiso 1 1 calc R
C11 C 0.9550(11) 1.1667(9) 1.2265(6) 0.096(4) Uani 1 1 d .
H11 H 0.9653 1.1400 1.2623 0.115 Uiso 1 1 calc R
C12 C 0.8565(9) 1.1248(7) 1.1879(5) 0.073(3) Uani 1 1 d .
H12 H 0.7998 1.0703 1.1976 0.087 Uiso 1 1 calc R
C13 C 0.1579(9) 1.1163(10) 1.0036(6) 0.088(4) Uani 1 1 d .
H13 H 0.1242 1.0460 1.0057 0.105 Uiso 1 1 calc R
C14 C 0.1296(17) 1.127(2) 0.9413(11) 0.30(2) Uani 1 1 d .
H14A H 0.1685 1.1937 0.9353 0.447 Uiso 1 1 calc R
H14B H 0.0496 1.1111 0.9334 0.447 Uiso 1 1 calc R
H14C H 0.1516 1.0840 0.9129 0.447 Uiso 1 1 calc R
C15 C 0.1100(15) 1.161(2) 1.0453(10) 0.245(15) Uani 1 1 d .
H15A H 0.1482 1.2305 1.0498 0.294 Uiso 1 1 calc R
H15B H 0.1163 1.1393 1.0852 0.294 Uiso 1 1 calc R
H15C H 0.0318 1.1440 1.0304 0.294 Uiso 1 1 calc R
C16 C 0.5100(9) 1.3042(6) 1.0921(5) 0.065(3) Uani 1 1 d .
H16 H 0.5904 1.3429 1.1046 0.078 Uiso 1 1 calc R
C17 C 0.4581(10) 1.3690(7) 1.0650(6) 0.087(4) Uani 1 1 d .
H17A H 0.4964 1.3937 1.0304 0.130 Uiso 1 1 calc R
H17B H 0.4646 1.4228 1.0965 0.130 Uiso 1 1 calc R
H17C H 0.3798 1.3323 1.0507 0.130 Uiso 1 1 calc R
C18 C 0.4614(13) 1.2680(9) 1.1477(5) 0.108(5) Uani 1 1 d .
H18A H 0.3814 1.2341 1.1376 0.162 Uiso 1 1 calc R
H18B H 0.4760 1.3221 1.1805 0.162 Uiso 1 1 calc R
H18C H 0.4950 1.2238 1.1615 0.162 Uiso 1 1 calc R
C19 C 0.7710(14) 1.4504(7) 1.0168(8) 0.140(7) Uani 1 1 d .
H19 H 0.7174 1.4653 1.0426 0.168 Uiso 1 1 calc R
C20 C 0.7578(18) 1.5079(8) 0.9706(9) 0.193(10) Uani 1 1 d .
H20A H 0.8308 1.5483 0.9615 0.290 Uiso 1 1 calc R
H20B H 0.7182 1.5487 0.9861 0.290 Uiso 1 1 calc R
H20C H 0.7154 1.4656 0.9332 0.290 Uiso 1 1 calc R
C21 C 0.8534(14) 1.4704(11) 1.0659(9) 0.166(8) Uani 1 1 d .
H21A H 0.8253 1.4277 1.0961 0.249 Uiso 1 1 calc R
H21B H 0.8746 1.5373 1.0852 0.249 Uiso 1 1 calc R
H21C H 0.9181 1.4603 1.0509 0.249 Uiso 1 1 calc R
C22 C 0.7600(7) 1.1967(6) 0.8819(4) 0.057(2) Uani 1 1 d .
H22 H 0.7536 1.1430 0.8488 0.068 Uiso 1 1 calc R
C23 C 0.7645(11) 1.2814(8) 0.8512(6) 0.099(4) Uani 1 1 d .
H23A H 0.7031 1.2619 0.8181 0.148 Uiso 1 1 calc R
H23B H 0.8349 1.3059 0.8340 0.148 Uiso 1 1 calc R
H23C H 0.7585 1.3319 0.8813 0.148 Uiso 1 1 calc R
C24 C 0.8596(8) 1.2102(9) 0.9275(5) 0.084(3) Uani 1 1 d .
H24A H 0.8556 1.2471 0.9662 0.125 Uiso 1 1 calc R
H24B H 0.9277 1.2449 0.9107 0.125 Uiso 1 1 calc R
H24C H 0.8596 1.1473 0.9349 0.125 Uiso 1 1 calc R
C25 C 0.5238(13) 1.0360(13) 0.7435(5) 0.116(5) Uani 1 1 d .
H25 H 0.5079 1.0963 0.7507 0.139 Uiso 1 1 calc R
C26 C 0.4156(16) 0.967(2) 0.7180(8) 0.251(15) Uani 1 1 d .
H26A H 0.3887 0.9887 0.6819 0.376 Uiso 1 1 calc R
H26B H 0.3642 0.9623 0.7489 0.376 Uiso 1 1 calc R
H26C H 0.4206 0.9044 0.7059 0.376 Uiso 1 1 calc R
C27 C 0.6052(17) 1.062(2) 0.7086(8) 0.224(13) Uani 1 1 d .
H27A H 0.6731 1.0609 0.7305 0.336 Uiso 1 1 calc R
H27B H 0.6173 1.1263 0.6994 0.336 Uiso 1 1 calc R
H27C H 0.5853 1.0164 0.6702 0.336 Uiso 1 1 calc R
C28 C -0.2539(8) 0.7657(6) 0.6413(4) 0.053(2) Uani 1 1 d .
C29 C -0.2205(7) 0.8527(6) 0.6914(4) 0.053(2) Uani 1 1 d .
C30 C -0.2713(9) 0.8502(7) 0.7456(5) 0.077(3) Uani 1 1 d .
H30 H -0.3307 0.7945 0.7515 0.092 Uiso 1 1 calc R
C31 C -0.2325(9) 0.9316(7) 0.7904(5) 0.074(3) Uani 1 1 d .
H31 H -0.2686 0.9337 0.8261 0.089 Uiso 1 1 calc R
C32 C -0.1434(9) 1.0068(7) 0.7824(5) 0.066(3) Uani 1 1 d .
H32 H -0.1154 1.0598 0.8146 0.080 Uiso 1 1 calc R
C33 C -0.1297(7) 0.9353(6) 0.6868(4) 0.053(2) Uani 1 1 d .
H33 H -0.0943 0.9370 0.6506 0.063 Uiso 1 1 calc R
C34 C -0.7088(7) 0.5486(6) 0.6641(4) 0.0480(19) Uani 1 1 d .
C35 C -0.8111(10) 0.4808(8) 0.6697(5) 0.076(3) Uani 1 1 d .
H35 H -0.8397 0.4218 0.6424 0.091 Uiso 1 1 calc R
C36 C -0.8735(11) 0.5007(11) 0.7172(7) 0.096(4) Uani 1 1 d .
H36 H -0.9409 0.4524 0.7229 0.115 Uiso 1 1 calc R
C37 C -0.8380(14) 0.5876(12) 0.7542(6) 0.101(5) Uani 1 1 d .
H37 H -0.8808 0.6004 0.7847 0.121 Uiso 1 1 calc R
C38 C -0.7412(15) 0.6546(13) 0.7464(7) 0.130(6) Uani 1 1 d .
H38 H -0.7152 0.7151 0.7721 0.156 Uiso 1 1 calc R
C39 C -0.6778(11) 0.6365(9) 0.7008(6) 0.103(4) Uani 1 1 d .
H39 H -0.6116 0.6864 0.6952 0.123 Uiso 1 1 calc R
C40 C -0.6072(14) 0.8253(14) 0.5205(9) 0.141(7) Uani 1 1 d U
H40 H -0.5516 0.8887 0.5406 0.169 Uiso 1 1 calc R
C41 C -0.6830(16) 0.8030(13) 0.5636(9) 0.160(8) Uani 1 1 d U
H41A H -0.7455 0.7438 0.5470 0.240 Uiso 1 1 calc R
H41B H -0.7100 0.8556 0.5725 0.240 Uiso 1 1 calc R
H41C H -0.6466 0.7940 0.6015 0.240 Uiso 1 1 calc R
C42 C -0.6453(18) 0.8481(17) 0.4625(9) 0.204(12) Uani 1 1 d .
H42A H -0.6866 0.7885 0.4345 0.305 Uiso 1 1 calc R
H42B H -0.5813 0.8865 0.4438 0.305 Uiso 1 1 calc R
H42C H -0.6933 0.8846 0.4702 0.305 Uiso 1 1 calc R
C43 C -0.3290(10) 0.7961(7) 0.4241(5) 0.070(3) Uani 1 1 d .
H43 H -0.2548 0.7972 0.4141 0.084 Uiso 1 1 calc R
C44 C -0.3986(14) 0.7568(10) 0.3672(6) 0.146(7) Uani 1 1 d .
H44A H -0.3713 0.7128 0.3431 0.219 Uiso 1 1 calc R
H44B H -0.3978 0.8088 0.3442 0.219 Uiso 1 1 calc R
H44C H -0.4744 0.7218 0.3752 0.219 Uiso 1 1 calc R
C45 C -0.3064(11) 0.8967(7) 0.4536(6) 0.099(4) Uani 1 1 d .
H45A H -0.2844 0.9403 0.4232 0.149 Uiso 1 1 calc R
H45B H -0.2466 0.9152 0.4876 0.149 Uiso 1 1 calc R
H45C H -0.3734 0.9006 0.4695 0.149 Uiso 1 1 calc R
C46 C -0.0186(12) 0.8001(14) 0.4830(8) 0.155(8) Uani 1 1 d .
C47 C 0.0074(15) 0.8019(18) 0.4258(9) 0.229(13) Uani 1 1 d .
H47A H -0.0494 0.8138 0.4000 0.343 Uiso 1 1 calc R
H47B H 0.0116 0.7401 0.4096 0.343 Uiso 1 1 calc R
H47C H 0.0792 0.8532 0.4258 0.343 Uiso 1 1 calc R
C48 C 0.0302(16) 0.8700(14) 0.5323(11) 0.234(14) Uani 1 1 d .
H48A H 0.0110 0.8434 0.5702 0.351 Uiso 1 1 calc R
H48B H 0.0040 0.9231 0.5297 0.351 Uiso 1 1 calc R
H48C H 0.1107 0.8936 0.5323 0.351 Uiso 1 1 calc R
C49 C -0.1288(9) 0.5602(9) 0.5750(6) 0.086(4) Uani 1 1 d .
C50 C -0.1420(16) 0.4725(16) 0.5499(14) 0.279(19) Uani 1 1 d .
H50B H -0.1075 0.4446 0.5794 0.419 Uiso 1 1 d R
H50C H -0.1059 0.4749 0.5123 0.419 Uiso 1 1 d R
C51 C -0.0445(11) 0.6310(11) 0.6226(7) 0.125(5) Uani 1 1 d .
H51A H 0.0103 0.6042 0.6359 0.187 Uiso 1 1 calc R
H51B H -0.0805 0.6458 0.6579 0.187 Uiso 1 1 calc R
H51C H -0.0077 0.6899 0.6056 0.187 Uiso 1 1 calc R
C52 C -0.2955(16) 0.4973(17) 0.7351(8) 0.173(9) Uani 1 1 d .
H52 H -0.2515 0.5657 0.7526 0.208 Uiso 1 1 calc R
C53 C -0.373(2) 0.480(3) 0.7714(10) 0.32(2) Uani 1 1 d .
H53A H -0.4212 0.5156 0.7620 0.381 Uiso 1 1 calc R
H53B H -0.3394 0.5011 0.8142 0.381 Uiso 1 1 calc R
H53C H -0.4172 0.4113 0.7653 0.381 Uiso 1 1 calc R
C54 C -0.208(2) 0.456(3) 0.7458(12) 0.34(2) Uani 1 1 d .
H54B H -0.2214 0.4208 0.7809 0.411 Uiso 1 1 d R
H54C H -0.1377 0.5106 0.7552 0.411 Uiso 1 1 d R

loop_
_atom_site_aniso_label
_atom_site_aniso_U_11
_atom_site_aniso_U_22
_atom_site_aniso_U_33
_atom_site_aniso_U_23
_atom_site_aniso_U_13
_atom_site_aniso_U_12
Ti1 0.0478(8) 0.0394(7) 0.0393(7) 0.0053(5) 0.0057(6) 0.0212(6)
Ti2 0.0415(8) 0.0354(7) 0.0452(8) 0.0056(5) 0.0009(6) 0.0165(6)
Ti3 0.0392(7) 0.0379(7) 0.0438(8) 0.0042(5) 0.0045(6) 0.0200(6)
Ti4 0.0429(8) 0.0436(7) 0.0408(8) 0.0133(6) 0.0051(6) 0.0145(6)
Ti5 0.0398(8) 0.0369(7) 0.0401(7) 0.0063(5) 0.0072(6) 0.0073(6)
Ti6 0.0442(8) 0.0349(7) 0.0439(8) 0.0110(5) 0.0077(6) 0.0145(6)
Cu1 0.0582(7) 0.0539(6) 0.0608(7) 0.0038(5) -0.0019(5) 0.0125(5)
P1 0.0407(11) 0.0386(10) 0.0480(11) 0.0025(8) -0.0023(9) 0.0160(9)
P2 0.0458(11) 0.0393(10) 0.0380(10) 0.0064(8) 0.0120(9) 0.0143(9)
Cl1 0.0717(19) 0.0711(17) 0.161(3) 0.0137(19) 0.013(2) 0.0285(15)
Cl2 0.0683(17) 0.0758(16) 0.0848(19) -0.0070(14) 0.0166(14) 0.0128(14)
O1 0.051(3) 0.041(3) 0.048(3) 0.004(2) -0.007(3) 0.021(3)
O2 0.049(3) 0.041(3) 0.047(3) 0.005(2) -0.004(2) 0.020(2)
O3 0.036(3) 0.047(3) 0.052(3) -0.002(2) 0.003(2) 0.014(2)
O4 0.049(3) 0.044(3) 0.043(3) 0.004(2) 0.007(2) 0.019(3)
O5 0.047(3) 0.049(3) 0.051(3) 0.009(2) -0.006(3) 0.019(3)
O6 0.038(3) 0.037(2) 0.037(3) 0.004(2) 0.003(2) 0.013(2)
O7 0.052(3) 0.035(3) 0.045(3) 0.000(2) 0.005(2) 0.015(2)
O8 0.052(3) 0.038(3) 0.062(4) 0.009(2) 0.003(3) 0.007(3)
O9 0.048(3) 0.040(3) 0.044(3) 0.015(2) 0.012(2) 0.018(2)
O10 0.074(4) 0.058(3) 0.038(3) 0.009(2) 0.011(3) 0.030(3)
O11 0.054(3) 0.041(3) 0.045(3) 0.000(2) 0.002(3) 0.005(3)
O12 0.069(4) 0.048(3) 0.048(3) 0.004(3) 0.011(3) 0.011(3)
O13 0.048(3) 0.045(3) 0.051(3) 0.016(2) 0.012(3) 0.021(3)
O14 0.042(3) 0.048(3) 0.055(3) 0.008(2) 0.012(3) 0.014(3)
O15 0.047(3) 0.051(3) 0.044(3) 0.001(2) 0.008(3) 0.011(3)
O16 0.076(4) 0.050(3) 0.081(5) 0.025(3) 0.028(4) 0.036(3)
O17 0.039(3) 0.034(2) 0.043(3) 0.013(2) 0.008(2) 0.010(2)
O18 0.045(3) 0.059(3) 0.054(4) 0.002(3) 0.011(3) 0.005(3)
O19 0.038(3) 0.051(3) 0.046(3) 0.006(2) 0.002(2) 0.018(3)
O20 0.066(4) 0.074(4) 0.042(3) 0.011(3) 0.002(3) 0.033(3)
O21 0.053(4) 0.063(4) 0.077(4) -0.001(3) 0.004(3) 0.035(3)
O22 0.048(3) 0.045(3) 0.044(3) 0.006(2) 0.010(2) 0.024(3)
O23 0.044(3) 0.044(3) 0.044(3) 0.011(2) 0.004(2) 0.015(2)
O24 0.050(3) 0.038(3) 0.053(3) 0.019(2) 0.014(3) 0.013(3)
N1 0.055(4) 0.044(4) 0.069(5) 0.003(3) -0.020(4) 0.019(3)
N2 0.056(5) 0.049(4) 0.066(5) -0.011(3) 0.003(4) 0.012(4)
C1 0.050(5) 0.045(4) 0.047(4) 0.010(3) -0.004(4) 0.023(4)
C2 0.049(5) 0.038(4) 0.054(5) 0.014(3) 0.000(4) 0.016(4)
C3 0.063(5) 0.043(4) 0.055(5) 0.008(4) 0.003(4) 0.027(4)
C4 0.061(6) 0.056(5) 0.109(9) 0.010(5) -0.026(6) 0.026(5)
C5 0.099(9) 0.039(5) 0.162(12) -0.007(6) -0.055(9) 0.031(6)
C6 0.072(7) 0.051(5) 0.110(9) -0.003(5) -0.039(6) 0.024(5)
C7 0.055(5) 0.046(4) 0.044(4) 0.000(3) -0.002(4) 0.021(4)
C8 0.047(5) 0.073(6) 0.064(6) 0.005(5) -0.004(4) 0.011(5)
C9 0.052(6) 0.079(7) 0.088(8) 0.004(6) -0.011(5) 0.009(5)
C10 0.056(7) 0.102(9) 0.088(8) -0.010(7) -0.030(6) 0.018(7)
C11 0.102(10) 0.086(8) 0.090(8) 0.013(7) -0.044(7) 0.034(8)
C12 0.079(7) 0.050(5) 0.075(7) 0.017(5) -0.023(5) 0.011(5)
C13 0.074(8) 0.130(10) 0.087(8) 0.023(7) 0.009(6) 0.069(8)
C14 0.18(2) 0.65(6) 0.24(3) 0.28(4) 0.098(19) 0.28(3)
C15 0.105(14) 0.41(4) 0.20(2) -0.13(2) 0.002(14) 0.12(2)
C16 0.079(7) 0.037(4) 0.071(6) -0.008(4) 0.026(5) 0.016(4)
C17 0.111(9) 0.045(5) 0.106(9) -0.006(5) 0.017(7) 0.036(6)
C18 0.171(14) 0.087(8) 0.066(8) -0.012(6) 0.039(8) 0.050(9)
C19 0.167(15) 0.040(6) 0.148(13) 0.022(7) -0.080(11) -0.026(7)
C20 0.32(3) 0.040(7) 0.21(2) 0.046(9) 0.020(19) 0.044(11)
C21 0.149(15) 0.094(10) 0.177(17) -0.021(11) -0.081(13) -0.020(10)
C22 0.055(5) 0.055(5) 0.064(6) 0.012(4) 0.019(4) 0.021(4)
C23 0.131(11) 0.073(7) 0.111(10) 0.056(7) 0.059(9) 0.041(8)
C24 0.052(6) 0.121(10) 0.090(8) 0.024(7) 0.028(6) 0.040(7)
C25 0.119(12) 0.185(15) 0.040(6) 0.031(8) 0.006(7) 0.050(11)
C26 0.150(18) 0.39(4) 0.079(12) 0.043(17) -0.031(12) -0.05(2)
C27 0.161(19) 0.40(4) 0.075(11) 0.095(17) 0.015(12) 0.04(2)
C28 0.054(5) 0.049(5) 0.049(5) 0.003(4) 0.008(4) 0.010(4)
C29 0.055(5) 0.048(4) 0.052(5) 0.002(4) 0.008(4) 0.016(4)
C30 0.082(7) 0.055(5) 0.081(7) -0.004(5) 0.040(6) 0.007(5)
C31 0.088(8) 0.055(5) 0.073(7) -0.001(5) 0.032(6) 0.019(6)
C32 0.078(7) 0.057(5) 0.059(6) -0.003(4) 0.021(5) 0.020(5)
C33 0.049(5) 0.045(4) 0.055(5) -0.001(4) 0.004(4) 0.010(4)
C34 0.056(5) 0.052(4) 0.044(4) 0.016(4) 0.016(4) 0.025(4)
C35 0.088(8) 0.075(7) 0.088(8) 0.030(6) 0.044(6) 0.047(6)
C36 0.081(8) 0.118(10) 0.125(11) 0.060(9) 0.059(8) 0.059(8)
C37 0.137(13) 0.128(12) 0.085(9) 0.041(9) 0.066(9) 0.089(11)
C38 0.145(14) 0.152(14) 0.094(10) -0.046(9) 0.039(10) 0.070(13)
C39 0.096(9) 0.098(9) 0.095(9) -0.027(7) 0.040(7) 0.020(8)
C40 0.131(14) 0.170(16) 0.183(19) 0.075(14) 0.060(12) 0.107(13)
C41 0.19(2) 0.164(17) 0.160(18) 0.000(13) 0.066(13) 0.100(16)
C42 0.24(2) 0.33(3) 0.166(19) 0.14(2) 0.086(18) 0.22(3)
C43 0.088(8) 0.064(6) 0.061(6) 0.029(5) 0.017(5) 0.026(6)
C44 0.217(19) 0.102(10) 0.060(8) 0.035(7) -0.020(10) -0.013(11)
C45 0.112(10) 0.044(5) 0.136(11) 0.038(6) 0.030(9) 0.011(6)
C46 0.080(10) 0.179(16) 0.111(12) 0.033(12) 0.016(9) -0.071(10)
C47 0.105(14) 0.35(3) 0.153(18) 0.13(2) 0.029(13) -0.047(17)
C48 0.155(17) 0.178(19) 0.22(2) -0.059(17) 0.112(17) -0.104(15)
C49 0.059(6) 0.095(8) 0.112(9) -0.002(7) -0.010(6) 0.049(6)
C50 0.162(18) 0.22(2) 0.44(4) -0.19(3) -0.15(2) 0.162(19)
C51 0.075(9) 0.137(12) 0.142(13) 0.004(10) -0.043(9) 0.029(9)
C52 0.141(15) 0.28(3) 0.108(13) 0.126(16) 0.000(11) 0.069(17)
C53 0.22(3) 0.66(6) 0.14(2) 0.23(3) 0.10(2) 0.18(4)
C54 0.32(3) 0.65(6) 0.27(3) 0.35(4) 0.13(3) 0.33(4)

loop_
_atom_type_symbol
_atom_type_description
_atom_type_scat_dispersion_real
_atom_type_scat_dispersion_imag
_atom_type_scat_source
C C 0.0033 0.0016 'International Tables Vol C Tables 4.2.6.8 and 6.1.1.4'
H H 0.0000 0.0000 'International Tables Vol C Tables 4.2.6.8 and 6.1.1.4'
N N 0.0061 0.0033 'International Tables Vol C Tables 4.2.6.8 and 6.1.1.4'
O O 0.0106 0.0060 'International Tables Vol C Tables 4.2.6.8 and 6.1.1.4'
P P 0.1023 0.0942 'International Tables Vol C Tables 4.2.6.8 and 6.1.1.4'
Ti Ti 0.2776 0.4457 'International Tables Vol C Tables 4.2.6.8 and 6.1.1.4'
Cu Cu 0.3201 1.2651 'International Tables Vol C Tables 4.2.6.8 and 6.1.1.4'
Cl Cl 0.1484 0.1585 'International Tables Vol C Tables 4.2.6.8 and 6.1.1.4'

loop_
_geom_angle_atom_site_label_1
_geom_angle_atom_site_label_2
_geom_angle_atom_site_label_3
_geom_angle
_geom_angle_site_symmetry_1
_geom_angle_site_symmetry_3
O10 Ti1 O22 98.9(2) . 2_677
O10 Ti1 O4 97.9(3) . 2_677
O22 Ti1 O4 93.1(2) 2_677 2_677
O10 Ti1 O6 161.1(2) . .
O22 Ti1 O6 98.7(2) 2_677 .
O4 Ti1 O6 88.1(2) 2_677 .
O10 Ti1 O9 97.0(3) . .
O22 Ti1 O9 92.3(2) 2_677 .
O4 Ti1 O9 163.2(2) 2_677 .
O6 Ti1 O9 75.3(2) . .
O10 Ti1 O2 83.1(2) . .
O22 Ti1 O2 178.0(2) 2_677 .
O4 Ti1 O2 87.1(2) 2_677 .
O6 Ti1 O2 79.3(2) . .
O9 Ti1 O2 86.9(2) . .
O10 Ti1 Ti2 130.0(2) . .
O22 Ti1 Ti2 101.97(17) 2_677 .
O4 Ti1 Ti2 125.46(16) 2_677 .
O6 Ti1 Ti2 38.15(14) . .
O9 Ti1 Ti2 37.73(15) . .
O2 Ti1 Ti2 76.29(15) . .
O10 Ti1 Ti3 118.90(19) . 2_677
O22 Ti1 Ti3 21.03(16) 2_677 2_677
O4 Ti1 Ti3 84.17(16) 2_677 2_677
O6 Ti1 Ti3 79.44(15) . 2_677
O9 Ti1 Ti3 95.47(15) . 2_677
O2 Ti1 Ti3 157.26(16) . 2_677
Ti2 Ti1 Ti3 91.80(7) . 2_677
O8 Ti2 O5 92.3(3) . .
O8 Ti2 O7 101.3(3) . .
O5 Ti2 O7 91.6(2) . .
O8 Ti2 O9 105.6(3) . .
O5 Ti2 O9 95.4(2) . .
O7 Ti2 O9 151.8(2) . .
O8 Ti2 O6 173.2(2) . .
O5 Ti2 O6 93.9(2) . .
O7 Ti2 O6 75.8(2) . .
O9 Ti2 O6 76.6(2) . .
O8 Ti2 O1 88.5(2) . .
O5 Ti2 O1 178.4(2) . .
O7 Ti2 O1 86.9(2) . .
O9 Ti2 O1 85.7(2) . .
O6 Ti2 O1 85.2(2) . .
O8 Ti2 Ti3 140.5(2) . .
O5 Ti2 Ti3 95.77(18) . .
O7 Ti2 Ti3 40.04(15) . .
O9 Ti2 Ti3 111.95(17) . .
O6 Ti2 Ti3 35.84(14) . .
O1 Ti2 Ti3 82.72(17) . .
O8 Ti2 Ti1 142.6(2) . .
O5 Ti2 Ti1 101.14(17) . .
O7 Ti2 Ti1 112.88(16) . .
O9 Ti2 Ti1 38.98(16) . .
O6 Ti2 Ti1 38.17(15) . .
O1 Ti2 Ti1 79.01(15) . .
Ti3 Ti2 Ti1 73.01(6) . .
O22 Ti3 O21 112.7(3) . .
O22 Ti3 O6 112.8(2) . .
O21 Ti3 O6 134.2(3) . .
O22 Ti3 O3 98.6(3) . 2_677
O21 Ti3 O3 89.5(3) . 2_677
O6 Ti3 O3 88.7(2) . 2_677
O22 Ti3 O7 101.1(2) . .
O21 Ti3 O7 90.5(3) . .
O6 Ti3 O7 76.2(2) . .
O3 Ti3 O7 158.7(2) 2_677 .
O22 Ti3 Ti2 113.78(19) . .
O21 Ti3 Ti2 114.9(2) . .
O6 Ti3 Ti2 38.13(15) . .
O3 Ti3 Ti2 124.55(17) 2_677 .
O7 Ti3 Ti2 38.13(15) . .
O22 Ti3 Ti1 22.07(16) . 2_677
O21 Ti3 Ti1 134.7(2) . 2_677
O6 Ti3 Ti1 91.03(15) . 2_677
O3 Ti3 Ti1 95.05(17) 2_677 2_677
O7 Ti3 Ti1 100.07(16) . 2_677
Ti2 Ti3 Ti1 99.24(7) . 2_677
O20 Ti4 O23 96.0(3) . 2_466
O20 Ti4 O14 96.6(3) . .
O23 Ti4 O14 94.9(2) 2_466 .
O20 Ti4 O17 164.9(3) . .
O23 Ti4 O17 98.3(2) 2_466 .
O14 Ti4 O17 86.9(2) . .
O20 Ti4 O19 98.8(3) . .
O23 Ti4 O19 92.0(2) 2_466 .
O14 Ti4 O19 162.4(2) . .
O17 Ti4 O19 76.0(2) . .
O20 Ti4 O12 83.9(3) . .
O23 Ti4 O12 177.4(3) 2_466 .
O14 Ti4 O12 87.7(2) . .
O17 Ti4 O12 81.5(2) . .
O19 Ti4 O12 85.5(2) . .
O20 Ti4 Ti5 134.0(2) . .
O23 Ti4 Ti5 100.68(18) 2_466 .
O14 Ti4 Ti5 123.89(17) . .
O17 Ti4 Ti5 37.81(15) . .
O19 Ti4 Ti5 38.61(14) . .
O12 Ti4 Ti5 77.60(17) . .
O18 Ti5 O15 94.5(3) . 2_466
O18 Ti5 O24 102.0(3) . .
O15 Ti5 O24 92.1(2) 2_466 .
O18 Ti5 O17 170.7(2) . .
O15 Ti5 O17 94.7(2) 2_466 .
O24 Ti5 O17 76.4(2) . .
O18 Ti5 O19 103.4(3) . .
O15 Ti5 O19 94.5(2) 2_466 .
O24 Ti5 O19 153.1(2) . .
O17 Ti5 O19 77.0(2) . .
O18 Ti5 O11 86.8(3) . .
O15 Ti5 O11 178.7(2) 2_466 .
O24 Ti5 O11 87.5(2) . .
O17 Ti5 O11 84.0(2) . .
O19 Ti5 O11 85.3(2) . .
O18 Ti5 Ti6 141.2(2) . .
O15 Ti5 Ti6 93.27(17) 2_466 .
O24 Ti5 Ti6 39.67(15) . .
O17 Ti5 Ti6 36.80(14) . .
O19 Ti5 Ti6 113.81(16) . .
O11 Ti5 Ti6 85.65(17) . .
O18 Ti5 Ti4 140.8(2) . .
O15 Ti5 Ti4 100.12(18) 2_466 .
O24 Ti5 Ti4 113.46(17) . .
O17 Ti5 Ti4 37.76(14) . .
O19 Ti5 Ti4 39.67(16) . .
O11 Ti5 Ti4 78.89(17) . .
Ti6 Ti5 Ti4 74.25(5) . .
O23 Ti6 O16 108.3(3) . .
O23 Ti6 O17 107.7(2) . .
O16 Ti6 O17 143.7(3) . .
O23 Ti6 O13 99.9(2) . .
O16 Ti6 O13 91.6(3) . .
O17 Ti6 O13 86.5(2) . .
O23 Ti6 O24 100.1(2) . .
O16 Ti6 O24 93.7(3) . .
O17 Ti6 O24 75.8(2) . .
O13 Ti6 O24 156.5(2) . .
O23 Ti6 Ti5 106.57(18) . .
O16 Ti6 Ti5 124.2(2) . .
O17 Ti6 Ti5 37.96(15) . .
O13 Ti6 Ti5 123.23(16) . .
O24 Ti6 Ti5 37.87(15) . .
N2 Cu1 N1 151.5(3) . .
N2 Cu1 Cl2 93.8(2) . .
N1 Cu1 Cl2 92.8(2) . .
N2 Cu1 Cl1 91.4(2) . .
N1 Cu1 Cl1 93.5(2) . .
Cl2 Cu1 Cl1 156.44(15) . .
O4 P1 O5 112.8(3) . .
O4 P1 O3 111.6(3) . .
O5 P1 O3 111.0(3) . .
O4 P1 C7 107.7(4) . .
O5 P1 C7 105.8(4) . .
O3 P1 C7 107.6(3) . .
O15 P2 O14 112.3(3) . .
O15 P2 O13 112.5(3) . .
O14 P2 O13 110.7(3) . .
O15 P2 C34 106.2(4) . .
O14 P2 C34 107.8(4) . .
O13 P2 C34 106.9(3) . .
C1 O1 Ti2 128.2(5) . .
C1 O2 Ti1 128.6(5) . .
P1 O3 Ti3 136.1(3) . 2_677
P1 O4 Ti1 138.6(3) . 2_677
P1 O5 Ti2 145.8(4) . .
Ti3 O6 Ti2 106.0(2) . .
Ti3 O6 Ti1 145.6(3) . .
Ti2 O6 Ti1 103.7(2) . .
C16 O7 Ti2 126.4(5) . .
C16 O7 Ti3 131.7(5) . .
Ti2 O7 Ti3 101.8(2) . .
C19 O8 Ti2 174.4(10) . .
C22 O9 Ti2 132.8(5) . .
C22 O9 Ti1 123.9(5) . .
Ti2 O9 Ti1 103.3(2) . .
C25 O10 Ti1 148.8(8) . .
C28 O11 Ti5 128.7(5) . .
C28 O12 Ti4 127.7(5) . .
P2 O13 Ti6 135.9(3) . .
P2 O14 Ti4 136.1(4) . .
P2 O15 Ti5 153.5(4) . 2_466
C40 O16 Ti6 156.0(9) . .
Ti6 O17 Ti4 148.9(3) . .
Ti6 O17 Ti5 105.2(2) . .
Ti4 O17 Ti5 104.4(2) . .
C46 O18 Ti5 170.3(9) . .
C49 O19 Ti5 128.4(7) . .
C49 O19 Ti4 129.8(6) . .
Ti5 O19 Ti4 101.7(2) . .
C52 O20 Ti4 164.2(11) . .
C13 O21 Ti3 141.5(7) . .
Ti3 O22 Ti1 136.9(3) . 2_677
Ti6 O23 Ti4 148.3(3) . 2_466
C43 O24 Ti5 126.9(6) . .
C43 O24 Ti6 130.0(6) . .
Ti5 O24 Ti6 102.5(2) . .
C4 N1 C3 116.4(7) . .
C4 N1 Cu1 124.5(6) . .
C3 N1 Cu1 118.7(5) . .
C33 N2 C32 116.8(8) . .
C33 N2 Cu1 125.7(7) . .
C32 N2 Cu1 117.0(6) . .
O1 C1 O2 126.8(7) . .
O1 C1 C2 116.0(7) . .
O2 C1 C2 117.3(7) . .
C6 C2 C3 117.1(7) . .
C6 C2 C1 122.1(8) . .
C3 C2 C1 120.8(7) . .
N1 C3 C2 123.9(7) . .
N1 C4 C5 123.1(9) . .
C4 C5 C6 120.3(9) . .
C5 C6 C2 118.9(9) . .
C12 C7 C8 117.8(8) . .
C12 C7 P1 121.4(7) . .
C8 C7 P1 120.8(6) . .
C9 C8 C7 119.2(10) . .
C8 C9 C10 122.0(11) . .
C11 C10 C9 119.6(10) . .
C10 C11 C12 121.1(11) . .
C11 C12 C7 120.3(10) . .
C15 C13 O21 114.5(13) . .
C15 C13 C14 112.1(16) . .
O21 C13 C14 111.4(12) . .
O7 C16 C18 111.4(7) . .
O7 C16 C17 109.2(8) . .
C18 C16 C17 113.3(10) . .
C21 C19 C20 130.7(14) . .
C21 C19 O8 114.0(11) . .
C20 C19 O8 113.4(11) . .
O9 C22 C23 109.6(8) . .
O9 C22 C24 109.0(8) . .
C23 C22 C24 116.3(10) . .
C27 C25 O10 118.1(14) . .
C27 C25 C26 120.7(16) . .
O10 C25 C26 110.5(13) . .
O11 C28 O12 127.0(8) . .
O11 C28 C29 120.1(8) . .
O12 C28 C29 112.9(8) . .
C33 C29 C30 117.9(8) . .
C33 C29 C28 119.7(8) . .
C30 C29 C28 122.1(8) . .
C31 C30 C29 118.4(9) . .
C32 C31 C30 119.3(10) . .
C31 C32 N2 124.0(9) . .
N2 C33 C29 123.4(9) . .
C39 C34 C35 117.2(9) . .
C39 C34 P2 121.5(8) . .
C35 C34 P2 120.7(7) . .
C34 C35 C36 119.3(11) . .
C37 C36 C35 121.5(12) . .
C38 C37 C36 118.6(12) . .
C37 C38 C39 121.0(14) . .
C34 C39 C38 122.1(13) . .
C41 C40 O16 120.2(15) . .
C41 C40 C42 117.0(17) . .
O16 C40 C42 109.5(16) . .
C44 C43 C45 121.1(11) . .
C44 C43 O24 113.0(9) . .
C45 C43 O24 109.3(8) . .
C47 C46 C48 126.6(16) . .
C47 C46 O18 115.3(15) . .
C48 C46 O18 114.8(15) . .
C50 C49 O19 115.0(11) . .
C50 C49 C51 132.5(13) . .
O19 C49 C51 110.5(10) . .
C53 C52 O20 120.1(18) . .
C53 C52 C54 117.6(18) . .
O20 C52 C54 115.3(19) . .

loop_
_geom_bond_atom_site_label_1
_geom_bond_atom_site_label_2
_geom_bond_distance
_geom_bond_site_symmetry_2
Ti1 O10 1.777(6) .
Ti1 O22 1.854(5) 2_677
Ti1 O4 1.952(6) 2_677
Ti1 O6 1.989(5) .
Ti1 O9 2.021(5) .
Ti1 O2 2.161(5) .
Ti1 Ti2 3.127(2) .
Ti1 Ti3 3.372(2) 2_677
Ti2 O8 1.758(5) .
Ti2 O5 1.935(5) .
Ti2 O7 1.952(6) .
Ti2 O9 1.966(5) .
Ti2 O6 1.988(5) .
Ti2 O1 2.092(5) .
Ti2 Ti3 3.094(3) .
Ti3 O22 1.771(5) .
Ti3 O21 1.799(6) .
Ti3 O6 1.885(5) .
Ti3 O3 1.954(5) 2_677
Ti3 O7 2.034(5) .
Ti3 Ti1 3.372(2) 2_677
Ti4 O20 1.780(6) .
Ti4 O23 1.845(5) 2_466
Ti4 O14 1.958(6) .
Ti4 O17 1.967(5) .
Ti4 O19 2.029(6) .
Ti4 O12 2.150(6) .
Ti4 Ti5 3.111(2) .
Ti5 O18 1.744(6) .
Ti5 O15 1.936(5) 2_466
Ti5 O24 1.942(5) .
Ti5 O17 1.970(5) .
Ti5 O19 1.983(5) .
Ti5 O11 2.124(5) .
Ti5 Ti6 3.089(3) .
Ti6 O23 1.749(5) .
Ti6 O16 1.758(6) .
Ti6 O17 1.918(5) .
Ti6 O13 1.951(5) .
Ti6 O24 2.020(5) .
Cu1 N2 1.998(8) .
Cu1 N1 2.019(7) .
Cu1 Cl2 2.200(3) .
Cu1 Cl1 2.203(3) .
P1 O4 1.510(6) .
P1 O5 1.517(5) .
P1 O3 1.517(5) .
P1 C7 1.789(8) .
P2 O15 1.501(6) .
P2 O14 1.509(6) .
P2 O13 1.511(5) .
P2 C34 1.783(8) .
O1 C1 1.240(9) .
O2 C1 1.252(9) .
O3 Ti3 1.954(5) 2_677
O4 Ti1 1.952(6) 2_677
O7 C16 1.432(9) .
O8 C19 1.431(11) .
O9 C22 1.440(10) .
O10 C25 1.394(12) .
O11 C28 1.217(10) .
O12 C28 1.288(10) .
O15 Ti5 1.936(5) 2_466
O16 C40 1.386(14) .
O18 C46 1.422(13) .
O19 C49 1.433(10) .
O20 C52 1.298(14) .
O21 C13 1.381(12) .
O22 Ti1 1.854(5) 2_677
O23 Ti4 1.845(5) 2_466
O24 C43 1.483(10) .
N1 C4 1.317(11) .
N1 C3 1.352(10) .
N2 C33 1.308(10) .
N2 C32 1.345(11) .
C1 C2 1.481(10) .
C2 C6 1.374(11) .
C2 C3 1.374(11) .
C4 C5 1.349(13) .
C5 C6 1.361(13) .
C7 C12 1.374(12) .
C7 C8 1.399(12) .
C8 C9 1.344(13) .
C9 C10 1.343(15) .
C10 C11 1.332(16) .
C11 C12 1.357(14) .
C13 C15 1.358(18) .
C13 C14 1.41(2) .
C16 C18 1.462(14) .
C16 C17 1.490(14) .
C19 C21 1.368(17) .
C19 C20 1.422(18) .
C22 C23 1.470(13) .
C22 C24 1.491(13) .
C25 C27 1.30(2) .
C25 C26 1.42(2) .
C28 C29 1.494(11) .
C29 C33 1.372(11) .
C29 C30 1.377(12) .
C30 C31 1.367(13) .
C31 C32 1.316(13) .
C34 C39 1.350(13) .
C34 C35 1.359(13) .
C35 C36 1.410(15) .
C36 C37 1.339(18) .
C37 C38 1.317(19) .
C38 C39 1.381(16) .
C40 C41 1.37(2) .
C40 C42 1.43(2) .
C43 C44 1.399(15) .
C43 C45 1.467(14) .
C46 C47 1.30(2) .
C46 C48 1.34(2) .
C49 C50 1.293(18) .
C49 C51 1.452(16) .
C52 C53 1.28(2) .
C52 C54 1.47(3) .
